data_4104537
loop_
_publ_author_name
'Tianbiao Liu'
'Bin Li'
'Michael L. Singleton'
'Michael B. Hall'
'Marcetta Y. Darensbourg'

_publ_contact_author
; 
Tianbiao Leo Liu 
Texas A&M University 
Department of CHemistry 
College Station, TX, 77840 
USA 
;
_publ_contact_author_email tliu@mail.chem.tamu.edu
_publ_section_title
;
 Sulfur Oxygenates of Biomimetics of the Diiron Subsite of the
 [FeFe]-Hydrogenase Active Site: Properties and Oxygen Damage Repair
 Possibilities
;
_journal_name_full 'Journal of the American Chemical Society'
_journal_page_first 8296
_journal_page_last 8307
_journal_paper_doi 10.1021/ja9016528
_journal_volume 131
_journal_year 2009
_chemical_formula_sum 'C22 H26 Cl2 Fe Na0 O6 P2'
_chemical_formula_weight 575.12
_chemical_name_systematic
; 
 ? 
;
_space_group_IT_number 2
_symmetry_cell_setting triclinic
_symmetry_space_group_name_Hall '-P 1'
_symmetry_space_group_name_H-M 'P -1'
_atom_sites_solution_hydrogens geom
_atom_sites_solution_primary direct
_atom_sites_solution_secondary difmap
_audit_creation_method SHELXL-97
_cell_angle_alpha 88.196(8)
_cell_angle_beta 78.502(8)
_cell_angle_gamma 77.183(8)
_cell_formula_units_Z 2
_cell_length_a 8.392(4)
_cell_length_b 12.651(6)
_cell_length_c 12.692(6)
_cell_measurement_reflns_used 6935
_cell_measurement_temperature 110(2)
_cell_measurement_theta_max 28.26
_cell_measurement_theta_min 2.31
_cell_volume 1287.4(11)
_computing_cell_refinement
; 
  APEX-II(BRUKER-NONIUS, 2003) 
;
_computing_data_collection 'SMART (BRUKER-NONIUS, 2003)'
_computing_data_reduction 'Bruker SAINT'
_computing_molecular_graphics 'X-SEED (Barbour, 2001)'
_computing_publication_material 'Bruker SHELXTL'
_computing_structure_refinement 'SHELXL-97 (Sheldrick, 2008)'
_computing_structure_solution 'SHELXS-97 (Sheldrick, 2008)'
_diffrn_ambient_temperature 110(2)
_diffrn_measured_fraction_theta_full 0.936
_diffrn_measured_fraction_theta_max 0.936
_diffrn_measurement_device_type 'SMART CCD'
_diffrn_measurement_method 'omega scans'
_diffrn_radiation_monochromator graphite
_diffrn_radiation_source 'fine-focus sealed tube'
_diffrn_radiation_type MoK\a
_diffrn_radiation_wavelength 0.71073
_diffrn_reflns_av_R_equivalents 0.0497
_diffrn_reflns_av_sigmaI/netI 0.0577
_diffrn_reflns_limit_h_max 11
_diffrn_reflns_limit_h_min -11
_diffrn_reflns_limit_k_max 16
_diffrn_reflns_limit_k_min -16
_diffrn_reflns_limit_l_max 16
_diffrn_reflns_limit_l_min -16
_diffrn_reflns_number 14887
_diffrn_reflns_theta_full 28.48
_diffrn_reflns_theta_max 28.48
_diffrn_reflns_theta_min 1.64
_exptl_absorpt_coefficient_mu 0.952
_exptl_absorpt_correction_T_max 0.8782
_exptl_absorpt_correction_T_min 0.8251
_exptl_absorpt_correction_type multi-scan
_exptl_absorpt_process_details 'SADABS; (Sheldrick, 2006)'
_exptl_crystal_colour yellow
_exptl_crystal_density_diffrn 1.484
_exptl_crystal_density_method 'not measured'
_exptl_crystal_description block
_exptl_crystal_F_000 592
_exptl_crystal_size_max 0.21
_exptl_crystal_size_mid 0.20
_exptl_crystal_size_min 0.14
_refine_diff_density_max 0.994
_refine_diff_density_min -0.837
_refine_diff_density_rms 0.086
_refine_ls_extinction_method none
_refine_ls_goodness_of_fit_ref 1.036
_refine_ls_hydrogen_treatment constr
_refine_ls_matrix_type full
_refine_ls_number_parameters 326
_refine_ls_number_reflns 6089
_refine_ls_number_restraints 9
_refine_ls_restrained_S_all 1.038
_refine_ls_R_factor_all 0.0620
_refine_ls_R_factor_gt 0.0464
_refine_ls_shift/su_max 0.000
_refine_ls_shift/su_mean 0.000
_refine_ls_structure_factor_coef Fsqd
_refine_ls_weighting_details 'calc w=1/[\s^2^(Fo^2^)+(0.0616P)^2^+0.5619P] where P=(Fo^2^+2Fc^2^)/3'
_refine_ls_weighting_scheme calc
_refine_ls_wR_factor_gt 0.1151
_refine_ls_wR_factor_ref 0.1248
_reflns_number_gt 4738
_reflns_number_total 6089
_reflns_threshold_expression >2sigma(I)
_cod_data_source_file ja9016528_si_006.cif
_cod_data_source_block datam
_cod_database_code 4104537

loop_
_symmetry_equiv_pos_as_xyz
'x, y, z'
'-x, -y, -z'

loop_
_atom_site_label
_atom_site_type_symbol
_atom_site_fract_x
_atom_site_fract_y
_atom_site_fract_z
_atom_site_U_iso_or_equiv
_atom_site_adp_type
_atom_site_occupancy
_atom_site_symmetry_multiplicity
_atom_site_calc_flag
_atom_site_refinement_flags
_atom_site_disorder_assembly
_atom_site_disorder_group
Fe1 Fe 0.54792(4) 0.16759(3) 0.68098(3) 0.01972(11) Uani 1 1 d . . .
P1 P 0.40466(8) 0.05798(5) 0.78772(5) 0.02340(15) Uani 1 1 d . . .
P2 P 0.68887(9) 0.28596(5) 0.58697(5) 0.02728(17) Uani 1 1 d . . .
C1 C 0.4724(3) 0.13928(19) 0.5672(2) 0.0251(5) Uani 1 1 d . . .
C2 C 0.7250(3) 0.0595(2) 0.6442(2) 0.0277(6) Uani 1 1 d . . .
C3 C 0.9078(4) 0.2520(3) 0.5946(3) 0.0424(7) Uani 1 1 d . . .
H3A H 0.9631 0.3072 0.5574 0.064 Uiso 1 1 calc R . .
H3B H 0.9600 0.1811 0.5604 0.064 Uiso 1 1 calc R . .
H3C H 0.9187 0.2495 0.6701 0.064 Uiso 1 1 calc R . .
C4 C 0.6920(4) 0.2956(3) 0.4436(2) 0.0409(7) Uani 1 1 d . . .
H4A H 0.7577 0.3481 0.4124 0.061 Uiso 1 1 calc R . .
H4B H 0.5778 0.3194 0.4316 0.061 Uiso 1 1 calc R . .
H4C H 0.7423 0.2244 0.4093 0.061 Uiso 1 1 calc R . .
C5 C 0.6222(4) 0.4245(2) 0.6370(3) 0.0447(8) Uani 1 1 d . . .
H5A H 0.6284 0.4261 0.7132 0.067 Uiso 1 1 calc R . .
H5B H 0.5072 0.4538 0.6287 0.067 Uiso 1 1 calc R . .
H5C H 0.6951 0.4686 0.5961 0.067 Uiso 1 1 calc R . .
C6 C 0.5065(4) -0.0833(2) 0.7947(2) 0.0331(6) Uani 1 1 d . . .
H6A H 0.6103 -0.0887 0.8207 0.050 Uiso 1 1 calc R . .
H6B H 0.5315 -0.1167 0.7230 0.050 Uiso 1 1 calc R . .
H6C H 0.4327 -0.1208 0.8442 0.050 Uiso 1 1 calc R . .
C7 C 0.3426(4) 0.1037(2) 0.9268(2) 0.0327(6) Uani 1 1 d . . .
H7A H 0.2726 0.0579 0.9676 0.049 Uiso 1 1 calc R . .
H7B H 0.2796 0.1791 0.9304 0.049 Uiso 1 1 calc R . .
H7C H 0.4421 0.0989 0.9576 0.049 Uiso 1 1 calc R . .
C8 C 0.2089(4) 0.0545(3) 0.7497(3) 0.0422(7) Uani 1 1 d . . .
H8A H 0.2309 0.0228 0.6773 0.063 Uiso 1 1 calc R . .
H8B H 0.1411 0.1284 0.7502 0.063 Uiso 1 1 calc R . .
H8C H 0.1487 0.0103 0.8009 0.063 Uiso 1 1 calc R . .
C9 C 0.7142(3) 0.1630(2) 0.8623(2) 0.0282(6) Uani 1 1 d D . .
C10 C 0.7221(5) 0.2296(3) 0.9600(3) 0.0218(9) Uani 0.7753(13) 1 d PD A -1
C11 C 0.8475(4) 0.1866(3) 1.0182(3) 0.0227(7) Uani 0.7753(13) 1 d PD A -1
H11A H 0.9254 0.1199 0.9950 0.027 Uiso 0.7753(13) 1 d PR A -1
C12 C 0.8578(4) 0.2413(3) 1.1097(3) 0.0222(8) Uani 0.7753(13) 1 d PD A -1
C13 C 0.7450(5) 0.3384(3) 1.1437(3) 0.0299(8) Uani 0.7753(13) 1 d PD A -1
H13A H 0.7539 0.3759 1.2062 0.036 Uiso 0.7753(13) 1 d PR A -1
C14 C 0.6214(5) 0.3800(3) 1.0867(3) 0.0323(8) Uani 0.7753(13) 1 d PD A -1
H14A H 0.5433 0.4466 1.1103 0.039 Uiso 0.7753(13) 1 d PR A -1
C15 C 0.6098(5) 0.3264(3) 0.9961(3) 0.0279(8) Uani 0.7753(13) 1 d PD A -1
H15A H 0.5228 0.3558 0.9575 0.033 Uiso 0.7753(13) 1 d PR A -1
Cl2 Cl 1.00953(12) 0.18696(8) 1.18162(7) 0.0364(2) Uani 0.7753(13) 1 d PD A -1
C10A C 0.7721(19) 0.1989(13) 0.9576(11) 0.0218(9) Uani 0.2247(13) 1 d PD A -2
C11A C 0.8969(16) 0.1354(10) 0.9998(10) 0.0227(7) Uani 0.2247(13) 1 d P A -2
H11B H 0.9581 0.0663 0.9692 0.027 Uiso 0.2247(13) 1 d PR A -2
C12A C 0.9334(14) 0.1775(10) 1.0883(9) 0.0222(8) Uani 0.2247(13) 1 d P A -2
H12A H 1.0205 0.1402 1.1236 0.027 Uiso 0.2247(13) 1 d PR A -2
C13A C 0.834(2) 0.2808(14) 1.1297(13) 0.0299(8) Uani 0.2247(13) 1 d P A -2
H13B H 0.8586 0.3119 1.1909 0.036 Uiso 0.2247(13) 1 d PR A -2
C14A C 0.7122(19) 0.3327(11) 1.0865(12) 0.0323(8) Uani 0.2247(13) 1 d P A -2
C15A C 0.6770(19) 0.2937(14) 0.9924(13) 0.0279(8) Uani 0.2247(13) 1 d P A -2
H15B H 0.5905 0.3329 0.9577 0.033 Uiso 0.2247(13) 1 d PR A -2
Cl2A Cl 0.5992(4) 0.4572(3) 1.1415(3) 0.0364(2) Uani 0.2247(13) 1 d P A -2
C16 C 0.2660(3) 0.3455(2) 0.6738(2) 0.0251(5) Uani 1 1 d . . .
C17 C 0.1125(3) 0.42375(19) 0.7321(2) 0.0232(5) Uani 1 1 d . . .
C18 C 0.0503(4) 0.4174(2) 0.8414(2) 0.0320(6) Uani 1 1 d . . .
H18 H 0.1040 0.3615 0.8824 0.038 Uiso 1 1 calc R . .
C19 C -0.0897(4) 0.4923(3) 0.8912(2) 0.0385(7) Uani 1 1 d . . .
H19 H -0.1310 0.4873 0.9661 0.046 Uiso 1 1 calc R . .
C20 C -0.1694(3) 0.5738(2) 0.8332(2) 0.0344(6) Uani 1 1 d . . .
H20 H -0.2647 0.6253 0.8676 0.041 Uiso 1 1 calc R . .
C21 C -0.1084(3) 0.5794(2) 0.7243(2) 0.0283(6) Uani 1 1 d . . .
C22 C 0.0301(3) 0.5053(2) 0.6727(2) 0.0249(5) Uani 1 1 d . . .
H22 H 0.0691 0.5098 0.5975 0.030 Uiso 1 1 calc R . .
Cl1 Cl -0.20979(10) 0.68032(6) 0.64936(7) 0.0448(2) Uani 1 1 d . . .
O1 O 0.4297(3) 0.11774(16) 0.49131(16) 0.0380(5) Uani 1 1 d . . .
O2 O 0.8347(3) -0.01135(17) 0.61279(17) 0.0408(5) Uani 1 1 d . . .
O3 O 0.7844(3) 0.06774(18) 0.84673(17) 0.0420(5) Uani 1 1 d . A .
O4 O 0.6177(2) 0.22041(14) 0.80499(14) 0.0261(4) Uani 1 1 d . A .
O5 O 0.3445(2) 0.28026(14) 0.73524(14) 0.0255(4) Uani 1 1 d . . .
O6 O 0.3072(3) 0.35083(16) 0.57563(15) 0.0375(5) Uani 1 1 d . . .

loop_
_atom_site_aniso_label
_atom_site_aniso_U_11
_atom_site_aniso_U_22
_atom_site_aniso_U_33
_atom_site_aniso_U_23
_atom_site_aniso_U_13
_atom_site_aniso_U_12
Fe1 0.0246(2) 0.01906(18) 0.01650(18) 0.00078(12) -0.00533(14) -0.00592(14)
P1 0.0249(3) 0.0239(3) 0.0226(3) 0.0047(2) -0.0059(3) -0.0074(3)
P2 0.0361(4) 0.0281(4) 0.0220(3) 0.0036(3) -0.0071(3) -0.0154(3)
C1 0.0304(13) 0.0182(12) 0.0276(13) 0.0015(10) -0.0066(11) -0.0067(10)
C2 0.0297(14) 0.0299(14) 0.0246(13) 0.0041(10) -0.0068(11) -0.0081(11)
C3 0.0359(17) 0.053(2) 0.0431(18) 0.0091(14) -0.0075(14) -0.0216(15)
C4 0.057(2) 0.0500(18) 0.0236(14) 0.0105(12) -0.0071(13) -0.0296(16)
C5 0.063(2) 0.0290(15) 0.0500(19) 0.0050(13) -0.0155(16) -0.0235(15)
C6 0.0408(16) 0.0233(13) 0.0333(15) 0.0052(11) -0.0031(12) -0.0073(12)
C7 0.0363(15) 0.0341(15) 0.0257(14) 0.0052(11) -0.0014(11) -0.0086(12)
C8 0.0369(17) 0.056(2) 0.0445(18) 0.0166(15) -0.0196(14) -0.0242(15)
C9 0.0281(14) 0.0368(15) 0.0248(13) 0.0077(11) -0.0078(11) -0.0166(12)
C10 0.019(2) 0.030(3) 0.0196(13) 0.0093(16) -0.0081(16) -0.0104(17)
C11 0.0236(17) 0.0204(18) 0.0242(16) 0.0025(14) -0.0053(13) -0.0051(14)
C12 0.0202(18) 0.0237(19) 0.0242(18) 0.0055(14) -0.0069(14) -0.0062(15)
C13 0.039(2) 0.029(2) 0.0233(17) -0.0029(14) -0.0073(16) -0.0080(16)
C14 0.042(2) 0.0231(18) 0.0301(17) -0.0038(14) -0.0092(17) -0.0007(15)
C15 0.031(2) 0.027(2) 0.0245(15) 0.0016(15) -0.0073(18) -0.0038(16)
Cl2 0.0366(5) 0.0413(5) 0.0350(5) -0.0017(4) -0.0181(4) -0.0063(4)
C10A 0.019(2) 0.030(3) 0.0196(13) 0.0093(16) -0.0081(16) -0.0104(17)
C11A 0.0236(17) 0.0204(18) 0.0242(16) 0.0025(14) -0.0053(13) -0.0051(14)
C12A 0.0202(18) 0.0237(19) 0.0242(18) 0.0055(14) -0.0069(14) -0.0062(15)
C13A 0.039(2) 0.029(2) 0.0233(17) -0.0029(14) -0.0073(16) -0.0080(16)
C14A 0.042(2) 0.0231(18) 0.0301(17) -0.0038(14) -0.0092(17) -0.0007(15)
C15A 0.031(2) 0.027(2) 0.0245(15) 0.0016(15) -0.0073(18) -0.0038(16)
Cl2A 0.0366(5) 0.0413(5) 0.0350(5) -0.0017(4) -0.0181(4) -0.0063(4)
C16 0.0301(13) 0.0220(12) 0.0235(13) -0.0011(9) -0.0068(10) -0.0051(10)
C17 0.0266(13) 0.0214(12) 0.0235(12) -0.0010(9) -0.0063(10) -0.0079(10)
C18 0.0364(15) 0.0328(15) 0.0261(14) 0.0049(11) -0.0044(11) -0.0080(12)
C19 0.0365(16) 0.0488(18) 0.0254(14) 0.0018(12) 0.0018(12) -0.0067(14)
C20 0.0249(14) 0.0376(16) 0.0376(16) -0.0076(12) -0.0010(12) -0.0037(12)
C21 0.0306(14) 0.0240(13) 0.0326(14) 0.0000(10) -0.0134(11) -0.0044(11)
C22 0.0302(13) 0.0231(12) 0.0235(13) 0.0011(9) -0.0073(10) -0.0087(10)
Cl1 0.0467(4) 0.0372(4) 0.0462(4) 0.0033(3) -0.0177(4) 0.0071(3)
O1 0.0581(14) 0.0299(10) 0.0313(11) -0.0028(8) -0.0224(10) -0.0084(9)
O2 0.0353(11) 0.0374(12) 0.0431(12) -0.0025(9) -0.0022(9) 0.0018(9)
O3 0.0404(12) 0.0434(13) 0.0440(13) 0.0033(10) -0.0206(10) -0.0027(10)
O4 0.0342(10) 0.0273(9) 0.0205(9) 0.0016(7) -0.0102(7) -0.0103(8)
O5 0.0294(10) 0.0229(9) 0.0221(9) 0.0011(7) -0.0054(7) -0.0015(7)
O6 0.0430(12) 0.0398(11) 0.0218(10) 0.0000(8) -0.0073(9) 0.0080(9)

loop_
_atom_type_symbol
_atom_type_description
_atom_type_scat_dispersion_real
_atom_type_scat_dispersion_imag
_atom_type_scat_source
C C 0.0033 0.0016 'International Tables Vol C Tables 4.2.6.8 and 6.1.1.4'
H H 0.0000 0.0000 'International Tables Vol C Tables 4.2.6.8 and 6.1.1.4'
O O 0.0106 0.0060 'International Tables Vol C Tables 4.2.6.8 and 6.1.1.4'
P P 0.1023 0.0942 'International Tables Vol C Tables 4.2.6.8 and 6.1.1.4'
Cl Cl 0.1484 0.1585 'International Tables Vol C Tables 4.2.6.8 and 6.1.1.4'
Fe Fe 0.3463 0.8444 'International Tables Vol C Tables 4.2.6.8 and 6.1.1.4'
Na Na 0.0362 0.0249 'International Tables Vol C Tables 4.2.6.8 and 6.1.1.4'

loop_
_geom_angle_atom_site_label_1
_geom_angle_atom_site_label_2
_geom_angle_atom_site_label_3
_geom_angle
C1 Fe1 C2 90.09(12)
C1 Fe1 O4 172.02(9)
C2 Fe1 O4 96.61(10)
C1 Fe1 O5 92.54(10)
C2 Fe1 O5 174.33(10)
O4 Fe1 O5 81.18(8)
C1 Fe1 P2 91.61(9)
C2 Fe1 P2 90.46(9)
O4 Fe1 P2 84.02(6)
O5 Fe1 P2 94.48(7)
C1 Fe1 P1 92.62(9)
C2 Fe1 P1 91.98(9)
O4 Fe1 P1 91.49(6)
O5 Fe1 P1 82.89(6)
P2 Fe1 P1 175.11(3)
C6 P1 C8 104.27(15)
C6 P1 C7 104.35(13)
C8 P1 C7 103.52(15)
C6 P1 Fe1 117.70(10)
C8 P1 Fe1 112.71(10)
C7 P1 Fe1 112.89(10)
C5 P2 C3 102.88(16)
C5 P2 C4 105.04(15)
C3 P2 C4 103.59(15)
C5 P2 Fe1 114.77(12)
C3 P2 Fe1 111.61(11)
C4 P2 Fe1 117.39(10)
O1 C1 Fe1 177.0(2)
O2 C2 Fe1 174.4(2)
P2 C3 H3A 109.5
P2 C3 H3B 109.5
H3A C3 H3B 109.5
P2 C3 H3C 109.5
H3A C3 H3C 109.5
H3B C3 H3C 109.5
P2 C4 H4A 109.5
P2 C4 H4B 109.5
H4A C4 H4B 109.5
P2 C4 H4C 109.5
H4A C4 H4C 109.5
H4B C4 H4C 109.5
P2 C5 H5A 109.5
P2 C5 H5B 109.5
H5A C5 H5B 109.5
P2 C5 H5C 109.5
H5A C5 H5C 109.5
H5B C5 H5C 109.5
P1 C6 H6A 109.5
P1 C6 H6B 109.5
H6A C6 H6B 109.5
P1 C6 H6C 109.5
H6A C6 H6C 109.5
H6B C6 H6C 109.5
P1 C7 H7A 109.5
P1 C7 H7B 109.5
H7A C7 H7B 109.5
P1 C7 H7C 109.5
H7A C7 H7C 109.5
H7B C7 H7C 109.5
P1 C8 H8A 109.5
P1 C8 H8B 109.5
H8A C8 H8B 109.5
P1 C8 H8C 109.5
H8A C8 H8C 109.5
H8B C8 H8C 109.5
O3 C9 O4 126.2(2)
O3 C9 C10A 105.6(6)
O4 C9 C10A 128.1(6)
O3 C9 C10 123.5(3)
O4 C9 C10 110.2(2)
C10A C9 C10 18.9(5)
C15 C10 C11 118.7(3)
C15 C10 C9 124.3(3)
C11 C10 C9 117.0(3)
C15 C10 H15B 20.9
C11 C10 H15B 138.4
C9 C10 H15B 104.4
C12 C11 C10 119.8(3)
C12 C11 H11A 120.3
C10 C11 H11A 119.9
C13 C12 C11 120.5(3)
C13 C12 Cl2 120.1(3)
C11 C12 Cl2 119.5(3)
C13 C12 H13B 51.4
C11 C12 H13B 169.9
Cl2 C12 H13B 69.1
C14 C13 C12 119.5(3)
C14 C13 H13A 120.6
C12 C13 H13A 119.9
C14 C13 H13B 173.2
C12 C13 H13B 64.0
H13A C13 H13B 56.3
C13 C14 C15 120.4(4)
C13 C14 H14A 119.5
C15 C14 H14A 120.0
C14 C15 C10 121.1(4)
C14 C15 H15A 119.7
C10 C15 H15A 119.2
C14 C15 H15B 142.8
C10 C15 H15B 92.1
H15A C15 H15B 32.1
C12 Cl2 H12A 71.9
C12 Cl2 H13B 46.6
H12A Cl2 H13B 118.3
C15A C10A C11A 128.9(11)
C15A C10A C9 108.9(12)
C11A C10A C9 122.2(11)
C10A C11A C12A 115.7(12)
C10A C11A H11A 143.8
C12A C11A H11A 96.7
C10A C11A H11B 122.8
C12A C11A H11B 121.5
H11A C11A H11B 28.6
C11A C12A C13A 117.8(12)
C11A C12A H11A 10.9
C13A C12A H11A 128.3
C11A C12A H12A 122.7
C13A C12A H12A 119.5
H11A C12A H12A 112.2
C14A C13A C12A 121.6(14)
C14A C13A H13A 76.9
C12A C13A H13A 160.6
C14A C13A H13B 119.4
C12A C13A H13B 118.9
H13A C13A H13B 43.1
C13A C14A C15A 121.7(14)
C13A C14A Cl2A 118.5(13)
C15A C14A Cl2A 119.7(12)
C10A C15A C14A 114.2(13)
C10A C15A H15A 129.1
C14A C15A H15A 115.9
C10A C15A H15B 123.3
C14A C15A H15B 122.5
H15A C15A H15B 10.1
C14A Cl2A H13A 59.7
C14A Cl2A H14A 81.0
H13A Cl2A H14A 135.2
O6 C16 O5 126.1(2)
O6 C16 C17 119.3(2)
O5 C16 C17 114.6(2)
C18 C17 C22 119.0(2)
C18 C17 C16 122.7(2)
C22 C17 C16 118.3(2)
C19 C18 C17 120.4(3)
C19 C18 H18 119.8
C17 C18 H18 119.8
C20 C19 C18 120.7(3)
C20 C19 H19 119.7
C18 C19 H19 119.7
C19 C20 C21 118.9(3)
C19 C20 H20 120.5
C21 C20 H20 120.5
C20 C21 C22 121.4(2)
C20 C21 Cl1 119.5(2)
C22 C21 Cl1 119.0(2)
C21 C22 C17 119.5(2)
C21 C22 H22 120.2
C17 C22 H22 120.2
C9 O4 Fe1 125.73(17)
C16 O5 Fe1 123.42(16)

loop_
_geom_bond_atom_site_label_1
_geom_bond_atom_site_label_2
_geom_bond_distance
Fe1 C1 1.764(3)
Fe1 C2 1.778(3)
Fe1 O4 1.9682(18)
Fe1 O5 1.9833(19)
Fe1 P2 2.2750(10)
Fe1 P1 2.2750(10)
P1 C6 1.809(3)
P1 C8 1.813(3)
P1 C7 1.813(3)
P2 C5 1.811(3)
P2 C3 1.813(3)
P2 C4 1.816(3)
C1 O1 1.152(3)
C2 O2 1.148(3)
C3 H3A 0.9800
C3 H3B 0.9800
C3 H3C 0.9800
C4 H4A 0.9800
C4 H4B 0.9800
C4 H4C 0.9800
C5 H5A 0.9800
C5 H5B 0.9800
C5 H5C 0.9800
C6 H6A 0.9800
C6 H6B 0.9800
C6 H6C 0.9800
C7 H7A 0.9800
C7 H7B 0.9800
C7 H7C 0.9800
C8 H8A 0.9800
C8 H8B 0.9800
C8 H8C 0.9800
C9 O3 1.221(3)
C9 O4 1.286(3)
C9 C10A 1.508(9)
C9 C10 1.541(4)
C10 C15 1.396(5)
C10 C11 1.407(4)
C11 C12 1.398(5)
C11 H11A 0.9600
C12 C13 1.395(5)
C12 Cl2 1.721(4)
C13 C14 1.382(5)
C13 H13A 0.9600
C13 H13B 1.2058
C14 C15 1.383(5)
C14 H14A 0.9600
C15 H15A 0.9601
C15 H15B 0.5421
Cl2 H12A 0.9364
Cl2 H13B 1.7837
C10A C15A 1.318(19)
C10A C11A 1.361(18)
C11A C12A 1.374(16)
C11A H11A 0.2715
C11A H11B 0.9600
C12A C13A 1.438(19)
C12A H12A 0.9599
C13A C14A 1.29(2)
C13A H13B 0.9599
C14A C15A 1.41(2)
C14A Cl2A 1.736(14)
C15A H15B 0.9599
Cl2A H13A 1.7885
Cl2A H14A 0.7066
C16 O6 1.229(3)
C16 O5 1.283(3)
C16 C17 1.512(4)
C17 C18 1.388(4)
C17 C22 1.397(3)
C18 C19 1.388(4)
C18 H18 0.9500
C19 C20 1.376(4)
C19 H19 0.9500
C20 C21 1.381(4)
C20 H20 0.9500
C21 C22 1.382(4)
C21 Cl1 1.738(3)
C22 H22 0.9500

loop_
_geom_torsion_atom_site_label_1
_geom_torsion_atom_site_label_2
_geom_torsion_atom_site_label_3
_geom_torsion_atom_site_label_4
_geom_torsion
C1 Fe1 P1 C6 89.09(14)
C2 Fe1 P1 C6 -1.08(14)
O4 Fe1 P1 C6 -97.75(13)
O5 Fe1 P1 C6 -178.67(12)
P2 Fe1 P1 C6 -121.0(3)
C1 Fe1 P1 C8 -32.34(16)
C2 Fe1 P1 C8 -122.52(16)
O4 Fe1 P1 C8 140.81(14)
O5 Fe1 P1 C8 59.89(14)
P2 Fe1 P1 C8 117.5(4)
C1 Fe1 P1 C7 -149.20(13)
C2 Fe1 P1 C7 120.62(14)
O4 Fe1 P1 C7 23.95(12)
O5 Fe1 P1 C7 -56.97(12)
P2 Fe1 P1 C7 0.7(4)
C1 Fe1 P2 C5 117.97(15)
C2 Fe1 P2 C5 -151.93(15)
O4 Fe1 P2 C5 -55.34(14)
O5 Fe1 P2 C5 25.29(14)
P1 Fe1 P2 C5 -31.9(4)
C1 Fe1 P2 C3 -125.49(15)
C2 Fe1 P2 C3 -35.39(15)
O4 Fe1 P2 C3 61.21(13)
O5 Fe1 P2 C3 141.83(13)
P1 Fe1 P2 C3 84.6(4)
C1 Fe1 P2 C4 -6.15(16)
C2 Fe1 P2 C4 83.94(16)
O4 Fe1 P2 C4 -179.46(14)
O5 Fe1 P2 C4 -98.83(14)
P1 Fe1 P2 C4 -156.1(3)
C2 Fe1 C1 O1 -11(4)
O4 Fe1 C1 O1 137(4)
O5 Fe1 C1 O1 175(4)
P2 Fe1 C1 O1 80(4)
P1 Fe1 C1 O1 -102(4)
C1 Fe1 C2 O2 5(2)
O4 Fe1 C2 O2 -170(2)
O5 Fe1 C2 O2 123(2)
P2 Fe1 C2 O2 -86(2)
P1 Fe1 C2 O2 98(2)
O3 C9 C10 C15 -161.4(4)
O4 C9 C10 C15 15.3(5)
C10A C9 C10 C15 178(3)
O3 C9 C10 C11 16.0(5)
O4 C9 C10 C11 -167.4(3)
C10A C9 C10 C11 -5(2)
C15 C10 C11 C12 -0.4(6)
C9 C10 C11 C12 -177.8(3)
C10 C11 C12 C13 -0.2(5)
C10 C11 C12 Cl2 179.0(3)
C11 C12 C13 C14 0.6(5)
Cl2 C12 C13 C14 -178.6(3)
C12 C13 C14 C15 -0.4(6)
C13 C14 C15 C10 -0.2(6)
C11 C10 C15 C14 0.6(6)
C9 C10 C15 C14 177.8(3)
O3 C9 C10A C15A -167.6(13)
O4 C9 C10A C15A 15.5(19)
C10 C9 C10A C15A -5.5(15)
O3 C9 C10A C11A 8.7(17)
O4 C9 C10A C11A -168.2(11)
C10 C9 C10A C11A 171(4)
C15A C10A C11A C12A -3(3)
C9 C10A C11A C12A -178.4(12)
C10A C11A C12A C13A 2.4(19)
C11A C12A C13A C14A 1(2)
C12A C13A C14A C15A -4(2)
C12A C13A C14A Cl2A -179.7(11)
C11A C10A C15A C14A 0(3)
C9 C10A C15A C14A 176.0(11)
C13A C14A C15A C10A 3(2)
Cl2A C14A C15A C10A 179.3(13)
O6 C16 C17 C18 174.7(3)
O5 C16 C17 C18 -7.2(4)
O6 C16 C17 C22 -5.0(4)
O5 C16 C17 C22 173.1(2)
C22 C17 C18 C19 -1.2(4)
C16 C17 C18 C19 179.1(2)
C17 C18 C19 C20 0.2(5)
C18 C19 C20 C21 0.5(5)
C19 C20 C21 C22 0.0(4)
C19 C20 C21 Cl1 178.9(2)
C20 C21 C22 C17 -1.0(4)
Cl1 C21 C22 C17 -179.91(19)
C18 C17 C22 C21 1.6(4)
C16 C17 C22 C21 -178.6(2)
O3 C9 O4 Fe1 3.5(4)
C10A C9 O4 Fe1 179.8(9)
C10 C9 O4 Fe1 -173.1(2)
C1 Fe1 O4 C9 -173.7(7)
C2 Fe1 O4 C9 -26.8(2)
O5 Fe1 O4 C9 147.9(2)
P2 Fe1 O4 C9 -116.6(2)
P1 Fe1 O4 C9 65.4(2)
O6 C16 O5 Fe1 -3.1(4)
C17 C16 O5 Fe1 179.09(15)
C1 Fe1 O5 C16 -37.4(2)
C2 Fe1 O5 C16 -155.0(10)
O4 Fe1 O5 C16 137.6(2)
P2 Fe1 O5 C16 54.39(19)
P1 Fe1 O5 C16 -129.75(19)
